data_7011879
loop_
_publ_author_name
'Baumeister, Jan M.'
'Alberto, Roger'
'Ortner, Kirstin'
'Spingler, Bernhard'
'August Schubiger, P.'
'Kaden, Thomas A.'

_publ_section_title
;
 Central vs. peripheral Ag(i) coordination in NS3-open chain and cage
 ligands
;
_journal_issue 22
_journal_name_full 'Journal of the Chemical Society, Dalton Transactions'
_journal_page_first 4143
_journal_paper_doi 10.1039/b205287c
_journal_year 2002
_chemical_formula_moiety '[Cu(NS3Ph)]PF6'
_chemical_formula_sum 'C27 H33 Cu F6 N P S3'
_chemical_formula_weight 676.23
_chemical_name_common '[Cu(NS3Ph)]PF6'
_chemical_name_systematic '[Copper(I)(tris(2-benzylsulfanyl-ethyl)-amin)]PF6'
_space_group_IT_number 2
_symmetry_cell_setting triclinic
_symmetry_space_group_name_Hall '-P 1'
_symmetry_space_group_name_H-M 'P -1'
_atom_sites_solution_hydrogens geom
_atom_sites_solution_primary direct
_atom_sites_solution_secondary difmap
_audit_creation_method SHELXL-97
_cell_angle_alpha 107.744(8)
_cell_angle_beta 98.854(8)
_cell_angle_gamma 93.950(8)
_cell_formula_units_Z 2
_cell_length_a 9.0477(6)
_cell_length_b 11.6121(8)
_cell_length_c 14.9961(11)
_cell_measurement_reflns_used 343
_cell_measurement_temperature 183(2)
_cell_volume 1471.4(2)
_computing_cell_refinement 'IPDS (Stoe, 1999)'
_computing_data_collection 'IPDS (Stoe, 1999)'
_computing_data_reduction 'X-RED (Stoe, 1999)'
_computing_molecular_graphics 'Zortep (Zsolnai, 1994), Platon (Spek, 1993)'
_computing_publication_material 'SHELXL-97 (Sheldrick, 1997)'
_computing_structure_refinement 'SHELXL-97 (Sheldrick, 1997)'
_computing_structure_solution 'SHELXS-97 (Sheldrick, 1990)'
_diffrn_ambient_temperature 183(2)
_diffrn_measured_fraction_theta_full 0.907
_diffrn_measured_fraction_theta_max 0.907
_diffrn_measurement_device_type 'STOE IPDS'
_diffrn_measurement_method '/f rotation scan'
_diffrn_radiation_monochromator graphite
_diffrn_radiation_source 'fine-focus sealed tube'
_diffrn_radiation_type MoK\a
_diffrn_radiation_wavelength 0.71069
_diffrn_reflns_av_R_equivalents 0.0311
_diffrn_reflns_av_sigmaI/netI 0.0436
_diffrn_reflns_limit_h_max 12
_diffrn_reflns_limit_h_min -12
_diffrn_reflns_limit_k_max 16
_diffrn_reflns_limit_k_min -14
_diffrn_reflns_limit_l_max 21
_diffrn_reflns_limit_l_min -21
_diffrn_reflns_number 16579
_diffrn_reflns_theta_full 30.31
_diffrn_reflns_theta_max 30.31
_diffrn_reflns_theta_min 2.90
_diffrn_standards_decay_% 0
_diffrn_standards_interval_count 'every image'
_diffrn_standards_interval_time 3.3
_diffrn_standards_number 50-200
_exptl_absorpt_coefficient_mu 1.066
_exptl_absorpt_correction_T_max 0.8274
_exptl_absorpt_correction_T_min 0.6807
_exptl_crystal_colour brown
_exptl_crystal_density_diffrn 1.526
_exptl_crystal_density_method 'not measured'
_exptl_crystal_description block
_exptl_crystal_F_000 696
_exptl_crystal_size_max 0.36
_exptl_crystal_size_mid 0.32
_exptl_crystal_size_min 0.20
_refine_diff_density_max 0.973
_refine_diff_density_min -0.863
_refine_diff_density_rms 0.097
_refine_ls_extinction_method none
_refine_ls_goodness_of_fit_ref 1.045
_refine_ls_hydrogen_treatment constr
_refine_ls_matrix_type full
_refine_ls_number_parameters 352
_refine_ls_number_reflns 8014
_refine_ls_number_restraints 0
_refine_ls_restrained_S_all 1.045
_refine_ls_R_factor_all 0.0679
_refine_ls_R_factor_gt 0.0451
_refine_ls_shift/su_max 0.001
_refine_ls_shift/su_mean 0.000
_refine_ls_structure_factor_coef Fsqd
_refine_ls_weighting_details 'calc w=1/[\s^2^(Fo^2^)+(0.0951P)^2^+0.0000P] where P=(Fo^2^+2Fc^2^)/3'
_refine_ls_weighting_scheme calc
_refine_ls_wR_factor_gt 0.1231
_refine_ls_wR_factor_ref 0.1491
_reflns_number_gt 5709
_reflns_number_total 8014
_reflns_threshold_expression >2sigma(I)
_cod_data_source_file b205287c.txt
_cod_data_source_block jb260899_[Cu(4)PF6]
_cod_depositor_comments
;
The following automatic conversions were performed:
'_atom_site_symetry_multiplicity' tag replaced with
'_atom_site_symmetry_multiplicity'.

Automatic conversion script
Id: cif_correct_tags 1440 2010-10-19 06:21:57Z saulius 
;
_cod_original_cell_volume 1471.43(18)
_cod_original_sg_symbol_H-M P-1
_cod_database_code 7011879

loop_
_symmetry_equiv_pos_as_xyz
'x, y, z'
'-x, -y, -z'

loop_
_atom_site_label
_atom_site_type_symbol
_atom_site_fract_x
_atom_site_fract_y
_atom_site_fract_z
_atom_site_U_iso_or_equiv
_atom_site_adp_type
_atom_site_occupancy
_atom_site_symmetry_multiplicity
_atom_site_calc_flag
_atom_site_refinement_flags
_atom_site_disorder_assembly
_atom_site_disorder_group
Cu Cu 0.15853(4) 0.11260(3) 0.72758(2) 0.03196(11) Uani 1 1 d . . .
N N 0.2052(3) 0.00738(19) 0.82522(16) 0.0326(5) Uani 1 1 d . . .
S1 S 0.15147(9) -0.05590(6) 0.60171(5) 0.03538(16) Uani 1 1 d . . .
S2 S 0.37461(8) 0.24012(5) 0.79921(5) 0.03248(15) Uani 1 1 d . . .
S3 S -0.04783(8) 0.17262(6) 0.78940(6) 0.03945(17) Uani 1 1 d . . .
C1 C 0.1781(4) -0.1231(2) 0.7673(2) 0.0371(6) Uani 1 1 d . . .
H1A H 0.0688 -0.1514 0.7548 0.045 Uiso 1 1 calc R . .
H1B H 0.2310 -0.1710 0.8038 0.045 Uiso 1 1 calc R . .
C2 C 0.2321(4) -0.1464(2) 0.67272(19) 0.0370(6) Uani 1 1 d . . .
H2A H 0.2059 -0.2339 0.6354 0.044 Uiso 1 1 calc R . .
H2B H 0.3433 -0.1282 0.6855 0.044 Uiso 1 1 calc R . .
C3 C -0.0408(4) -0.1337(3) 0.5584(2) 0.0441(7) Uani 1 1 d . . .
H3A H -0.0854 -0.1393 0.6135 0.053 Uiso 1 1 calc R . .
H3B H -0.1020 -0.0844 0.5272 0.053 Uiso 1 1 calc R . .
C4 C 0.3648(4) 0.0439(3) 0.8729(2) 0.0368(6) Uani 1 1 d . . .
H4A H 0.4298 -0.0009 0.8303 0.044 Uiso 1 1 calc R . .
H4B H 0.3807 0.0206 0.9316 0.044 Uiso 1 1 calc R . .
C5 C 0.4119(4) 0.1807(3) 0.89880(19) 0.0370(6) Uani 1 1 d . . .
H5A H 0.5212 0.1984 0.9256 0.044 Uiso 1 1 calc R . .
H5B H 0.3580 0.2245 0.9492 0.044 Uiso 1 1 calc R . .
C6 C 0.5269(3) 0.1857(3) 0.7356(2) 0.0367(6) Uani 1 1 d . . .
H6A H 0.6257 0.2173 0.7785 0.044 Uiso 1 1 calc R . .
H6B H 0.5169 0.0955 0.7150 0.044 Uiso 1 1 calc R . .
C7 C 0.1016(4) 0.0372(3) 0.8939(2) 0.0392(6) Uani 1 1 d . . .
H7A H 0.1469 0.1116 0.9470 0.047 Uiso 1 1 calc R . .
H7B H 0.0898 -0.0301 0.9208 0.047 Uiso 1 1 calc R . .
C8 C -0.0541(4) 0.0577(3) 0.8492(2) 0.0420(7) Uani 1 1 d . . .
H8A H -0.1151 0.0829 0.8997 0.050 Uiso 1 1 calc R . .
H8B H -0.1052 -0.0203 0.8026 0.050 Uiso 1 1 calc R . .
C9 C 0.0193(4) 0.3129(3) 0.8896(3) 0.0450(7) Uani 1 1 d . . .
H9A H 0.1113 0.3002 0.9288 0.054 Uiso 1 1 calc R . .
H9B H 0.0472 0.3792 0.8642 0.054 Uiso 1 1 calc R . .
C11 C -0.0492(4) -0.2602(3) 0.4887(2) 0.0480(8) Uani 1 1 d . . .
C12 C -0.1433(7) -0.3530(4) 0.4989(5) 0.0916(18) Uani 1 1 d . . .
H12 H -0.1974 -0.3369 0.5500 0.110 Uiso 1 1 calc R . .
C13 C -0.1580(9) -0.4686(5) 0.4346(6) 0.141(3) Uani 1 1 d . . .
H13 H -0.2220 -0.5322 0.4419 0.169 Uiso 1 1 calc R . .
C14 C -0.0811(9) -0.4929(5) 0.3600(4) 0.109(2) Uani 1 1 d . . .
H14 H -0.0954 -0.5721 0.3144 0.131 Uiso 1 1 calc R . .
C15 C 0.0164(8) -0.4026(5) 0.3513(3) 0.0892(17) Uani 1 1 d . . .
H15 H 0.0726 -0.4198 0.3012 0.107 Uiso 1 1 calc R . .
C16 C 0.0324(6) -0.2858(4) 0.4161(3) 0.0724(13) Uani 1 1 d . . .
H16 H 0.1000 -0.2233 0.4103 0.087 Uiso 1 1 calc R . .
C21 C 0.5190(3) 0.2287(2) 0.6500(2) 0.0363(6) Uani 1 1 d . . .
C22 C 0.4646(4) 0.1480(3) 0.5591(2) 0.0422(7) Uani 1 1 d . . .
H22 H 0.4274 0.0663 0.5512 0.051 Uiso 1 1 calc R . .
C23 C 0.4641(4) 0.1853(3) 0.4797(2) 0.0492(8) Uani 1 1 d . . .
H23 H 0.4267 0.1293 0.4179 0.059 Uiso 1 1 calc R . .
C24 C 0.5177(5) 0.3038(3) 0.4902(2) 0.0562(9) Uani 1 1 d . . .
H24 H 0.5190 0.3289 0.4357 0.067 Uiso 1 1 calc R . .
C25 C 0.5691(6) 0.3855(3) 0.5798(3) 0.0630(11) Uani 1 1 d . . .
H25 H 0.6048 0.4672 0.5868 0.076 Uiso 1 1 calc R . .
C26 C 0.5694(5) 0.3492(3) 0.6602(2) 0.0512(8) Uani 1 1 d . . .
H26 H 0.6038 0.4064 0.7219 0.061 Uiso 1 1 calc R . .
C31 C -0.0946(3) 0.3517(2) 0.9513(2) 0.0366(6) Uani 1 1 d . . .
C32 C -0.0956(4) 0.3202(3) 1.0338(3) 0.0526(9) Uani 1 1 d . . .
H32 H -0.0227 0.2721 1.0513 0.063 Uiso 1 1 calc R . .
C33 C -0.2017(5) 0.3582(3) 1.0905(3) 0.0599(10) Uani 1 1 d . . .
H33 H -0.2006 0.3361 1.1466 0.072 Uiso 1 1 calc R . .
C34 C -0.3089(4) 0.4278(3) 1.0665(3) 0.0506(8) Uani 1 1 d . . .
H34 H -0.3821 0.4528 1.1053 0.061 Uiso 1 1 calc R . .
C35 C -0.3086(4) 0.4609(3) 0.9850(2) 0.0425(7) Uani 1 1 d . . .
H35 H -0.3807 0.5103 0.9685 0.051 Uiso 1 1 calc R . .
C36 C -0.2045(3) 0.4225(2) 0.9282(2) 0.0361(6) Uani 1 1 d . . .
H36 H -0.2070 0.4444 0.8719 0.043 Uiso 1 1 calc R . .
P P -0.34460(10) -0.24707(6) 0.80827(5) 0.03818(18) Uani 1 1 d . . .
F1 F -0.4226(6) -0.1710(4) 0.8888(2) 0.154(2) Uani 1 1 d . . .
F2 F -0.2755(6) -0.3268(4) 0.7273(3) 0.1352(17) Uani 1 1 d . . .
F3 F -0.3647(3) -0.1468(2) 0.75602(19) 0.0763(8) Uani 1 1 d . . .
F4 F -0.3279(3) -0.3441(2) 0.8631(2) 0.0815(8) Uani 1 1 d . . .
F5 F -0.1848(4) -0.1836(3) 0.8645(3) 0.1171(15) Uani 1 1 d . . .
F6 F -0.5033(4) -0.3127(3) 0.7493(3) 0.1115(13) Uani 1 1 d . . .

loop_
_atom_site_aniso_label
_atom_site_aniso_U_11
_atom_site_aniso_U_22
_atom_site_aniso_U_33
_atom_site_aniso_U_23
_atom_site_aniso_U_13
_atom_site_aniso_U_12
Cu 0.0299(2) 0.03094(16) 0.03795(18) 0.01535(13) 0.00531(13) 0.00500(12)
N 0.0392(14) 0.0282(9) 0.0320(10) 0.0115(8) 0.0072(9) 0.0046(9)
S1 0.0378(4) 0.0339(3) 0.0336(3) 0.0128(2) 0.0018(3) 0.0005(3)
S2 0.0317(4) 0.0285(3) 0.0368(3) 0.0093(2) 0.0072(3) 0.0040(2)
S3 0.0285(4) 0.0339(3) 0.0572(4) 0.0156(3) 0.0092(3) 0.0051(3)
C1 0.0472(18) 0.0271(11) 0.0402(14) 0.0152(10) 0.0077(12) 0.0070(11)
C2 0.0423(17) 0.0323(12) 0.0359(13) 0.0106(10) 0.0042(11) 0.0107(11)
C3 0.0384(18) 0.0442(15) 0.0479(16) 0.0196(13) -0.0041(13) -0.0025(12)
C4 0.0406(17) 0.0388(13) 0.0327(12) 0.0150(10) 0.0028(11) 0.0086(11)
C5 0.0373(16) 0.0399(13) 0.0315(12) 0.0092(10) 0.0039(11) 0.0046(11)
C6 0.0310(15) 0.0406(13) 0.0443(15) 0.0166(11) 0.0162(11) 0.0103(11)
C7 0.0460(19) 0.0376(13) 0.0398(14) 0.0174(11) 0.0154(12) 0.0049(12)
C8 0.0400(18) 0.0335(13) 0.0549(17) 0.0138(12) 0.0181(14) 0.0012(11)
C9 0.0279(15) 0.0318(13) 0.071(2) 0.0119(13) 0.0064(14) 0.0023(10)
C11 0.0434(19) 0.0467(16) 0.0470(16) 0.0167(13) -0.0114(14) -0.0049(13)
C12 0.078(4) 0.053(2) 0.131(5) 0.003(3) 0.045(3) -0.018(2)
C13 0.137(7) 0.064(3) 0.186(8) -0.027(4) 0.084(6) -0.044(3)
C14 0.131(6) 0.069(3) 0.086(4) -0.018(3) 0.007(4) -0.040(3)
C15 0.135(5) 0.079(3) 0.0348(18) 0.0001(19) 0.009(2) -0.013(3)
C16 0.109(4) 0.063(2) 0.0358(17) 0.0129(16) 0.006(2) -0.022(2)
C21 0.0375(16) 0.0354(12) 0.0392(14) 0.0140(11) 0.0109(11) 0.0076(11)
C22 0.0464(19) 0.0361(13) 0.0444(15) 0.0075(11) 0.0187(13) 0.0079(12)
C23 0.055(2) 0.0496(17) 0.0403(15) 0.0062(13) 0.0159(14) 0.0125(15)
C24 0.078(3) 0.0570(19) 0.0419(17) 0.0223(15) 0.0190(17) 0.0181(18)
C25 0.093(3) 0.0397(16) 0.060(2) 0.0232(15) 0.015(2) 0.0003(17)
C26 0.069(3) 0.0377(15) 0.0430(16) 0.0113(13) 0.0063(16) -0.0007(14)
C31 0.0292(15) 0.0256(11) 0.0518(16) 0.0113(10) 0.0014(12) 0.0010(9)
C32 0.061(2) 0.0373(14) 0.061(2) 0.0239(14) -0.0009(17) 0.0104(14)
C33 0.092(3) 0.0417(16) 0.0521(19) 0.0233(15) 0.0170(19) 0.0026(17)
C34 0.055(2) 0.0356(14) 0.061(2) 0.0103(14) 0.0227(17) 0.0005(13)
C35 0.0366(17) 0.0349(13) 0.0526(17) 0.0104(12) 0.0052(13) 0.0046(11)
C36 0.0336(15) 0.0299(11) 0.0425(14) 0.0116(10) 0.0005(11) 0.0038(10)
P 0.0461(5) 0.0346(3) 0.0339(3) 0.0131(3) 0.0032(3) 0.0043(3)
F1 0.266(6) 0.171(4) 0.0677(18) 0.052(2) 0.065(3) 0.166(4)
F2 0.173(4) 0.157(4) 0.083(2) 0.017(2) 0.057(2) 0.089(3)
F3 0.0813(18) 0.0740(15) 0.0783(15) 0.0527(13) -0.0195(13) -0.0122(12)
F4 0.0774(19) 0.0807(16) 0.117(2) 0.0720(17) 0.0221(16) 0.0205(13)
F5 0.096(2) 0.099(2) 0.150(3) 0.089(2) -0.070(2) -0.0495(17)
F6 0.076(2) 0.125(3) 0.133(3) 0.075(2) -0.031(2) -0.0332(18)

loop_
_atom_type_symbol
_atom_type_description
_atom_type_scat_dispersion_real
_atom_type_scat_dispersion_imag
_atom_type_scat_source
C C 0.0033 0.0016 'International Tables Vol C Tables 4.2.6.8 and 6.1.1.4'
H H 0.0000 0.0000 'International Tables Vol C Tables 4.2.6.8 and 6.1.1.4'
N N 0.0061 0.0033 'International Tables Vol C Tables 4.2.6.8 and 6.1.1.4'
F F 0.0171 0.0103 'International Tables Vol C Tables 4.2.6.8 and 6.1.1.4'
P P 0.1023 0.0942 'International Tables Vol C Tables 4.2.6.8 and 6.1.1.4'
S S 0.1246 0.1234 'International Tables Vol C Tables 4.2.6.8 and 6.1.1.4'
Cu Cu 0.3201 1.2651 'International Tables Vol C Tables 4.2.6.8 and 6.1.1.4'

loop_
_geom_angle_atom_site_label_1
_geom_angle_atom_site_label_2
_geom_angle_atom_site_label_3
_geom_angle
_geom_angle_site_symmetry_1
_geom_angle_site_symmetry_3
_geom_angle_publ_flag
N Cu S1 90.48(6) . . ?
N Cu S3 90.75(7) . . ?
S1 Cu S3 123.45(3) . . ?
N Cu S2 90.71(7) . . ?
S1 Cu S2 121.93(3) . . ?
S3 Cu S2 114.58(3) . . ?
C7 N C4 111.8(2) . . ?
C7 N C1 111.5(2) . . ?
C4 N C1 111.3(2) . . ?
C7 N Cu 107.54(16) . . ?
C4 N Cu 107.13(16) . . ?
C1 N Cu 107.31(16) . . ?
C2 S1 C3 101.22(14) . . ?
C2 S1 Cu 94.84(9) . . ?
C3 S1 Cu 110.54(12) . . ?
C5 S2 C6 100.70(13) . . ?
C5 S2 Cu 94.82(10) . . ?
C6 S2 Cu 109.28(10) . . ?
C8 S3 C9 102.14(15) . . ?
C8 S3 Cu 94.04(11) . . ?
C9 S3 Cu 105.86(11) . . ?
N C1 C2 112.3(2) . . ?
C1 C2 S1 113.49(19) . . ?
C11 C3 S1 113.3(2) . . ?
N C4 C5 112.5(2) . . ?
C4 C5 S2 114.34(19) . . ?
C21 C6 S2 109.41(19) . . ?
N C7 C8 113.0(2) . . ?
C7 C8 S3 113.6(2) . . ?
C31 C9 S3 113.2(2) . . ?
C16 C11 C12 119.4(4) . . ?
C16 C11 C3 122.4(3) . . ?
C12 C11 C3 118.1(4) . . ?
C13 C12 C11 119.7(5) . . ?
C14 C13 C12 120.7(6) . . ?
C15 C14 C13 119.9(5) . . ?
C14 C15 C16 119.7(5) . . ?
C11 C16 C15 120.4(4) . . ?
C22 C21 C26 118.8(3) . . ?
C22 C21 C6 120.4(3) . . ?
C26 C21 C6 120.8(3) . . ?
C23 C22 C21 120.7(3) . . ?
C24 C23 C22 120.1(3) . . ?
C25 C24 C23 119.9(3) . . ?
C24 C25 C26 120.5(3) . . ?
C25 C26 C21 119.9(3) . . ?
C32 C31 C36 117.6(3) . . ?
C32 C31 C9 121.8(3) . . ?
C36 C31 C9 120.6(3) . . ?
C33 C32 C31 120.7(3) . . ?
C34 C33 C32 120.8(3) . . ?
C33 C34 C35 119.2(3) . . ?
C36 C35 C34 120.2(3) . . ?
C35 C36 C31 121.5(3) . . ?
F2 P F1 176.9(3) . . ?
F2 P F5 91.0(3) . . ?
F1 P F5 91.8(3) . . ?
F2 P F6 87.4(3) . . ?
F1 P F6 89.7(3) . . ?
F5 P F6 178.4(2) . . ?
F2 P F4 90.9(2) . . ?
F1 P F4 88.11(18) . . ?
F5 P F4 87.96(15) . . ?
F6 P F4 92.28(17) . . ?
F2 P F3 91.2(2) . . ?
F1 P F3 89.79(18) . . ?
F5 P F3 92.22(14) . . ?
F6 P F3 87.60(15) . . ?
F4 P F3 177.89(17) . . ?

loop_
_geom_bond_atom_site_label_1
_geom_bond_atom_site_label_2
_geom_bond_distance
_geom_bond_site_symmetry_2
_geom_bond_publ_flag
Cu N 2.188(2) . ?
Cu S1 2.2561(8) . ?
Cu S3 2.2692(9) . ?
Cu S2 2.2701(8) . ?
N C7 1.478(4) . ?
N C4 1.480(4) . ?
N C1 1.480(3) . ?
S1 C2 1.822(3) . ?
S1 C3 1.828(3) . ?
S2 C5 1.824(3) . ?
S2 C6 1.834(3) . ?
S3 C8 1.823(3) . ?
S3 C9 1.836(3) . ?
C1 C2 1.524(4) . ?
C3 C11 1.510(5) . ?
C4 C5 1.529(4) . ?
C6 C21 1.507(4) . ?
C7 C8 1.531(5) . ?
C9 C31 1.492(5) . ?
C11 C16 1.379(6) . ?
C11 C12 1.387(6) . ?
C12 C13 1.377(7) . ?
C13 C14 1.375(9) . ?
C14 C15 1.373(8) . ?
C15 C16 1.389(6) . ?
C21 C22 1.390(4) . ?
C21 C26 1.397(4) . ?
C22 C23 1.385(5) . ?
C23 C24 1.380(5) . ?
C24 C25 1.375(5) . ?
C25 C26 1.394(5) . ?
C31 C32 1.393(5) . ?
C31 C36 1.402(4) . ?
C32 C33 1.386(6) . ?
C33 C34 1.379(5) . ?
C34 C35 1.389(5) . ?
C35 C36 1.374(5) . ?
P F2 1.534(3) . ?
P F1 1.560(3) . ?
P F5 1.563(3) . ?
P F6 1.572(3) . ?
P F4 1.587(2) . ?
P F3 1.595(2) . ?

loop_
_geom_torsion_atom_site_label_1
_geom_torsion_atom_site_label_2
_geom_torsion_atom_site_label_3
_geom_torsion_atom_site_label_4
_geom_torsion
_geom_torsion_site_symmetry_1
_geom_torsion_site_symmetry_2
_geom_torsion_site_symmetry_3
_geom_torsion_site_symmetry_4
_geom_torsion_publ_flag
S1 Cu N C7 -131.99(17) . . . . ?
S3 Cu N C7 -8.53(17) . . . . ?
S2 Cu N C7 106.07(17) . . . . ?
S1 Cu N C4 107.70(16) . . . . ?
S3 Cu N C4 -128.83(16) . . . . ?
S2 Cu N C4 -14.24(16) . . . . ?
S1 Cu N C1 -11.97(18) . . . . ?
S3 Cu N C1 111.50(18) . . . . ?
S2 Cu N C1 -133.91(18) . . . . ?
N Cu S1 C2 -12.47(13) . . . . ?
S3 Cu S1 C2 -103.68(11) . . . . ?
S2 Cu S1 C2 78.66(11) . . . . ?
N Cu S1 C3 91.43(12) . . . . ?
S3 Cu S1 C3 0.22(11) . . . . ?
S2 Cu S1 C3 -177.44(10) . . . . ?
N Cu S2 C5 -9.91(11) . . . . ?
S1 Cu S2 C5 -100.91(10) . . . . ?
S3 Cu S2 C5 81.24(10) . . . . ?
N Cu S2 C6 93.21(11) . . . . ?
S1 Cu S2 C6 2.21(10) . . . . ?
S3 Cu S2 C6 -175.64(10) . . . . ?
N Cu S3 C8 -15.04(12) . . . . ?
S1 Cu S3 C8 76.03(11) . . . . ?
S2 Cu S3 C8 -106.16(11) . . . . ?
N Cu S3 C9 88.80(13) . . . . ?
S1 Cu S3 C9 179.87(11) . . . . ?
S2 Cu S3 C9 -2.32(12) . . . . ?
C7 N C1 C2 156.4(2) . . . . ?
C4 N C1 C2 -78.0(3) . . . . ?
Cu N C1 C2 38.9(3) . . . . ?
N C1 C2 S1 -55.2(3) . . . . ?
C3 S1 C2 C1 -74.3(2) . . . . ?
Cu S1 C2 C1 37.8(2) . . . . ?
C2 S1 C3 C11 -68.0(2) . . . . ?
Cu S1 C3 C11 -167.60(19) . . . . ?
C7 N C4 C5 -77.7(3) . . . . ?
C1 N C4 C5 156.9(2) . . . . ?
Cu N C4 C5 39.8(3) . . . . ?
N C4 C5 S2 -53.9(3) . . . . ?
C6 S2 C5 C4 -75.8(2) . . . . ?
Cu S2 C5 C4 34.9(2) . . . . ?
C5 S2 C6 C21 -178.5(2) . . . . ?
Cu S2 C6 C21 82.4(2) . . . . ?
C4 N C7 C8 153.2(2) . . . . ?
C1 N C7 C8 -81.5(3) . . . . ?
Cu N C7 C8 35.9(3) . . . . ?
N C7 C8 S3 -54.6(3) . . . . ?
C9 S3 C8 C7 -67.8(2) . . . . ?
Cu S3 C8 C7 39.4(2) . . . . ?
C8 S3 C9 C31 -70.3(2) . . . . ?
Cu S3 C9 C31 -168.08(19) . . . . ?
S1 C3 C11 C16 -43.8(4) . . . . ?
S1 C3 C11 C12 136.3(4) . . . . ?
C16 C11 C12 C13 -2.2(9) . . . . ?
C3 C11 C12 C13 177.7(6) . . . . ?
C11 C12 C13 C14 -0.4(13) . . . . ?
C12 C13 C14 C15 2.7(14) . . . . ?
C13 C14 C15 C16 -2.4(11) . . . . ?
C12 C11 C16 C15 2.5(7) . . . . ?
C3 C11 C16 C15 -177.4(4) . . . . ?
C14 C15 C16 C11 -0.2(8) . . . . ?
S2 C6 C21 C22 -104.9(3) . . . . ?
S2 C6 C21 C26 76.6(4) . . . . ?
C26 C21 C22 C23 1.7(5) . . . . ?
C6 C21 C22 C23 -176.7(3) . . . . ?
C21 C22 C23 C24 -0.1(5) . . . . ?
C22 C23 C24 C25 -1.2(6) . . . . ?
C23 C24 C25 C26 0.8(7) . . . . ?
C24 C25 C26 C21 0.9(7) . . . . ?
C22 C21 C26 C25 -2.1(6) . . . . ?
C6 C21 C26 C25 176.4(4) . . . . ?
S3 C9 C31 C32 95.1(3) . . . . ?
S3 C9 C31 C36 -85.3(3) . . . . ?
C36 C31 C32 C33 -0.2(5) . . . . ?
C9 C31 C32 C33 179.4(3) . . . . ?
C31 C32 C33 C34 0.2(6) . . . . ?
C32 C33 C34 C35 -0.7(6) . . . . ?
C33 C34 C35 C36 1.3(5) . . . . ?
C34 C35 C36 C31 -1.3(4) . . . . ?
C32 C31 C36 C35 0.8(4) . . . . ?
C9 C31 C36 C35 -178.8(3) . . . . ?
